data_4034438
loop_
_publ_author_name
'Chang, Meng-Yang'
'Chen, Shin-Mei'
'Hsiao, Yu-Ting'

_publ_section_title
;
 Trifluoroacetic Anhydride Mediated One-Pot Synthesis of 1-Aryl
 Isochroman-3-ones via the Carboxy-Pictet-Spengler Reaction.
;
_journal_issue 18
_journal_name_full 'The Journal of organic chemistry'
_journal_page_first 11687
_journal_page_last 11698
_journal_paper_doi 10.1021/acs.joc.9b01605
_journal_volume 84
_journal_year 2019
_chemical_formula_sum 'C19 H24 O7'
_chemical_formula_weight 364.38
_space_group_crystal_system triclinic
_space_group_IT_number 2
_space_group_name_Hall '-P 1'
_space_group_name_H-M_alt 'P -1'
_atom_sites_solution_hydrogens mixed
_audit_creation_method SHELXL-2014/6
_cell_angle_alpha 78.593(3)
_cell_angle_beta 84.868(3)
_cell_angle_gamma 87.793(3)
_cell_formula_units_Z 4
_cell_length_a 11.4341(7)
_cell_length_b 12.3823(8)
_cell_length_c 13.3138(7)
_cell_measurement_reflns_used 9900
_cell_measurement_temperature 100(2)
_cell_measurement_theta_max 26.3768
_cell_measurement_theta_min 2.4740
_cell_volume 1839.91(19)
_computing_cell_refinement 'SAINT V8.34A (Bruker AXS Inc., 2013)'
_computing_data_collection 'Bruker APEX2'
_computing_data_reduction 'SAINT V8.34A (Bruker AXS Inc., 2013)'
_computing_molecular_graphics 'Bruker SHELXTL'
_computing_publication_material 'Bruker SHELXTL'
_computing_structure_refinement 'SHELXL-2014/6 (Sheldrick, 2014)'
_diffrn_ambient_temperature 100(2)
_diffrn_detector_area_resol_mean 8.3333
_diffrn_measured_fraction_theta_full 0.996
_diffrn_measured_fraction_theta_max 0.994
_diffrn_measurement_device_type 'Bruker APEX-II CCD'
_diffrn_measurement_method '\f and \w scans'
_diffrn_radiation_type MoK\a
_diffrn_radiation_wavelength 0.71073
_diffrn_reflns_av_R_equivalents 0.0409
_diffrn_reflns_av_unetI/netI 0.0384
_diffrn_reflns_Laue_measured_fraction_full 0.996
_diffrn_reflns_Laue_measured_fraction_max 0.994
_diffrn_reflns_limit_h_max 14
_diffrn_reflns_limit_h_min -14
_diffrn_reflns_limit_k_max 15
_diffrn_reflns_limit_k_min -15
_diffrn_reflns_limit_l_max 15
_diffrn_reflns_limit_l_min -16
_diffrn_reflns_number 27919
_diffrn_reflns_point_group_measured_fraction_full 0.996
_diffrn_reflns_point_group_measured_fraction_max 0.994
_diffrn_reflns_theta_full 25.242
_diffrn_reflns_theta_max 26.422
_diffrn_reflns_theta_min 1.566
_exptl_absorpt_coefficient_mu 0.100
_exptl_absorpt_correction_T_max 0.7454
_exptl_absorpt_correction_T_min 0.6675
_exptl_absorpt_correction_type multi-scan
_exptl_absorpt_process_details 'SADABS V2014/4 (Bruker AXS Inc.)'
_exptl_crystal_colour colorless
_exptl_crystal_density_diffrn 1.315
_exptl_crystal_density_meas ?
_exptl_crystal_density_method 'not measured'
_exptl_crystal_description tabullar
_exptl_crystal_F_000 776
_exptl_crystal_size_max 0.20
_exptl_crystal_size_mid 0.18
_exptl_crystal_size_min 0.05
_refine_diff_density_max 0.578
_refine_diff_density_min -0.462
_refine_diff_density_rms 0.090
_refine_ls_extinction_method none
_refine_ls_goodness_of_fit_ref 1.068
_refine_ls_hydrogen_treatment mixed
_refine_ls_matrix_type full
_refine_ls_number_parameters 495
_refine_ls_number_reflns 7533
_refine_ls_number_restraints 6
_refine_ls_restrained_S_all 1.067
_refine_ls_R_factor_all 0.0641
_refine_ls_R_factor_gt 0.0556
_refine_ls_shift/su_max 0.002
_refine_ls_shift/su_mean 0.000
_refine_ls_structure_factor_coef Fsqd
_refine_ls_weighting_details 'w=1/[\s^2^(Fo^2^)+(0.1042P)^2^+0.6144P] where P=(Fo^2^+2Fc^2^)/3'
_refine_ls_weighting_scheme calc
_refine_ls_wR_factor_gt 0.1585
_refine_ls_wR_factor_ref 0.1691
_reflns_Friedel_coverage 0.000
_reflns_number_gt 6303
_reflns_number_total 7533
_reflns_threshold_expression 'I > 2\s(I)'
_cod_data_source_file jo9b01605_si_001.cif
_cod_data_source_block 181104lt_0m
_cod_depositor_comments
;
The following automatic conversions were performed:

data item '_exptl_crystal_density_meas' value 'not measured' was
changed to '?' -- the value is perceived as not measured.

Automatic conversion script
Id: cif_fix_values 6909 2019-04-08 15:41:33Z antanas 
;
_cod_database_code 4034438
_shelx_space_group_comment
;
The symmetry employed for this shelxl refinement is uniquely defined
by the following loop, which should always be used as a source of
symmetry information in preference to the above space-group names.
They are only intended as comments.
;
_shelxl_version_number 2014/6

loop_
_space_group_symop_operation_xyz
'x, y, z'
'-x, -y, -z'

loop_
_atom_site_label
_atom_site_type_symbol
_atom_site_fract_x
_atom_site_fract_y
_atom_site_fract_z
_atom_site_U_iso_or_equiv
_atom_site_adp_type
_atom_site_occupancy
_atom_site_site_symmetry_order
_atom_site_calc_flag
_atom_site_refinement_flags_posn
_atom_site_refinement_flags_adp
O1 O -0.15472(11) 0.40165(11) 0.87256(9) 0.0227(3) Uani 1 1 d . .
O2 O 0.45725(11) 0.36633(10) 0.32795(9) 0.0241(3) Uani 1 1 d . .
O3 O 0.04590(11) 0.39331(10) 0.94930(9) 0.0226(3) Uani 1 1 d . .
O4 O -0.0174(3) 0.80347(17) 0.45044(17) 0.1026(10) Uani 1 1 d . .
O5 O -0.0102(2) 0.78291(15) 0.61408(15) 0.0719(7) Uani 1 1 d . .
H11 H -0.008(3) 0.851(4) 0.619(3) 0.108 Uiso 1 1 d . U
O6 O 0.47937(11) 0.57664(10) 0.29867(9) 0.0216(3) Uani 1 1 d . .
O7 O 1.00061(15) -0.01385(13) -0.36432(11) 0.0369(4) Uani 1 1 d D .
H23 H 1.019(2) -0.016(2) -0.3063(10) 0.055 Uiso 1 1 d D U
H24 H 1.009(2) 0.0490(11) -0.3966(17) 0.055 Uiso 1 1 d D U
O8 O 0.57305(12) -0.53230(11) 0.12681(10) 0.0267(3) Uani 1 1 d D .
H25 H 0.5385(19) -0.5284(18) 0.1834(10) 0.040 Uiso 1 1 d D U
H26 H 0.562(2) -0.4716(12) 0.0894(14) 0.040 Uiso 1 1 d D U
O9 O 0.40020(10) 0.09415(10) -0.36843(9) 0.0219(3) Uani 1 1 d . .
O10 O 0.90583(11) 0.12250(10) 0.16941(9) 0.0234(3) Uani 1 1 d . .
O11 O 0.94689(11) -0.08579(10) 0.19064(9) 0.0217(3) Uani 1 1 d . .
O12 O 0.61358(11) 0.10150(11) -0.45247(9) 0.0248(3) Uani 1 1 d . .
O13 O 0.56634(12) -0.31587(11) 0.02135(11) 0.0314(3) Uani 1 1 d . .
O14 O 0.43608(12) -0.26993(11) -0.09559(10) 0.0268(3) Uani 1 1 d . .
H41 H 0.437(2) -0.350(2) -0.0964(18) 0.040 Uiso 1 1 d . U
C1 C -0.26646(17) 0.40943(19) 0.83340(16) 0.0336(5) Uani 1 1 d . .
H7 H -0.2894 0.4872 0.8128 0.050 Uiso 1 1 calc R U
H1 H -0.3244 0.3726 0.8867 0.050 Uiso 1 1 calc R U
H8 H -0.2630 0.3739 0.7736 0.050 Uiso 1 1 calc R U
C2 C -0.06503(15) 0.45386(14) 0.80801(13) 0.0184(4) Uani 1 1 d . .
C3 C 0.04420(15) 0.44813(14) 0.84971(13) 0.0183(4) Uani 1 1 d . .
C4 C 0.14075(15) 0.49593(14) 0.78919(13) 0.0190(4) Uani 1 1 d . .
H13 H 0.2148 0.4914 0.8171 0.023 Uiso 1 1 calc R U
C5 C 0.13106(15) 0.55077(14) 0.68766(13) 0.0181(4) Uani 1 1 d . .
C6 C 0.23950(15) 0.60061(15) 0.62410(13) 0.0203(4) Uani 1 1 d . .
H14 H 0.3002 0.6070 0.6710 0.024 Uiso 1 1 calc R U
H15 H 0.2192 0.6760 0.5883 0.024 Uiso 1 1 calc R U
C7 C 0.29136(14) 0.53524(14) 0.54463(13) 0.0181(4) Uani 1 1 d . .
C8 C 0.27853(15) 0.42278(15) 0.55786(13) 0.0209(4) Uani 1 1 d . .
H20 H 0.2325 0.3852 0.6163 0.025 Uiso 1 1 calc R U
C9 C 0.33201(16) 0.36350(14) 0.48683(13) 0.0209(4) Uani 1 1 d . .
H21 H 0.3219 0.2862 0.4972 0.025 Uiso 1 1 calc R U
C10 C 0.39951(15) 0.41658(15) 0.40146(13) 0.0193(4) Uani 1 1 d . .
C11 C 0.4503(2) 0.24893(16) 0.34521(16) 0.0343(5) Uani 1 1 d . .
H22 H 0.4792 0.2167 0.4120 0.051 Uiso 1 1 calc R U
H3 H 0.4985 0.2213 0.2907 0.051 Uiso 1 1 calc R U
H2 H 0.3685 0.2283 0.3448 0.051 Uiso 1 1 calc R U
C12 C 0.15109(16) 0.40025(16) 0.99724(14) 0.0245(4) Uani 1 1 d . .
H5 H 0.2157 0.3634 0.9628 0.037 Uiso 1 1 calc R U
H4 H 0.1402 0.3643 1.0698 0.037 Uiso 1 1 calc R U
H6 H 0.1698 0.4778 0.9920 0.037 Uiso 1 1 calc R U
C13 C -0.07490(15) 0.50908(14) 0.70824(13) 0.0189(4) Uani 1 1 d . .
H12 H -0.1489 0.5134 0.6802 0.023 Uiso 1 1 calc R U
C14 C 0.02225(15) 0.55877(14) 0.64773(13) 0.0183(4) Uani 1 1 d . .
C15 C 0.00466(16) 0.62311(15) 0.54113(13) 0.0209(4) Uani 1 1 d . .
H9 H 0.0727 0.6084 0.4940 0.025 Uiso 1 1 calc R U
H10 H -0.0662 0.5960 0.5171 0.025 Uiso 1 1 calc R U
C16 C -0.00903(16) 0.74569(15) 0.53420(14) 0.0227(4) Uani 1 1 d . .
C17 C 0.35851(15) 0.58962(15) 0.45709(13) 0.0189(4) Uani 1 1 d . .
H16 H 0.3672 0.6672 0.4464 0.023 Uiso 1 1 calc R U
C18 C 0.41230(15) 0.53165(14) 0.38608(13) 0.0183(4) Uani 1 1 d . .
C19 C 0.49721(17) 0.69302(15) 0.28027(14) 0.0253(4) Uani 1 1 d . .
H18 H 0.4214 0.7322 0.2730 0.038 Uiso 1 1 calc R U
H19 H 0.5485 0.7148 0.2170 0.038 Uiso 1 1 calc R U
H17 H 0.5340 0.7117 0.3382 0.038 Uiso 1 1 calc R U
C20 C 0.28438(15) 0.09739(16) -0.32012(14) 0.0241(4) Uani 1 1 d . .
H33 H 0.2571 0.0220 -0.2950 0.036 Uiso 1 1 calc R U
H34 H 0.2318 0.1370 -0.3699 0.036 Uiso 1 1 calc R U
H27 H 0.2845 0.1354 -0.2622 0.036 Uiso 1 1 calc R U
C21 C 0.48363(15) 0.04266(14) -0.30695(13) 0.0182(4) Uani 1 1 d . .
C22 C 0.46175(15) -0.01144(14) -0.20595(13) 0.0177(4) Uani 1 1 d . .
H39 H 0.3834 -0.0146 -0.1751 0.021 Uiso 1 1 calc R U
C23 C 0.55248(15) -0.06157(14) -0.14832(12) 0.0173(4) Uani 1 1 d . .
C24 C 0.66776(15) -0.05510(14) -0.19244(13) 0.0178(4) Uani 1 1 d . .
C25 C 0.76952(15) -0.10462(15) -0.13269(13) 0.0201(4) Uani 1 1 d . .
H43 H 0.8391 -0.1092 -0.1817 0.024 Uiso 1 1 calc R U
H44 H 0.7499 -0.1807 -0.0975 0.024 Uiso 1 1 calc R U
C26 C 0.80157(14) -0.04030(14) -0.05270(13) 0.0179(4) Uani 1 1 d . .
C27 C 0.85752(14) -0.09573(14) 0.03260(13) 0.0188(4) Uani 1 1 d . .
H47 H 0.8723 -0.1729 0.0410 0.023 Uiso 1 1 calc R U
C28 C 0.89166(15) -0.03919(14) 0.10505(13) 0.0184(4) Uani 1 1 d . .
C29 C 0.86907(15) 0.07461(15) 0.09317(13) 0.0185(4) Uani 1 1 d . .
C30 C 0.88122(19) 0.23786(16) 0.16126(16) 0.0304(4) Uani 1 1 d . .
H29 H 0.9152 0.2778 0.0947 0.046 Uiso 1 1 calc R U
H48 H 0.9156 0.2639 0.2168 0.046 Uiso 1 1 calc R U
H28 H 0.7960 0.2510 0.1667 0.046 Uiso 1 1 calc R U
C31 C 0.97143(17) -0.20159(15) 0.20560(14) 0.0262(4) Uani 1 1 d . .
H32 H 0.8976 -0.2411 0.2124 0.039 Uiso 1 1 calc R U
H30 H 1.0122 -0.2251 0.2682 0.039 Uiso 1 1 calc R U
H31 H 1.0213 -0.2180 0.1464 0.039 Uiso 1 1 calc R U
C32 C 0.59938(15) 0.04703(14) -0.35235(13) 0.0192(4) Uani 1 1 d . .
C33 C 0.72476(17) 0.08754(17) -0.50583(14) 0.0294(4) Uani 1 1 d . .
H35 H 0.7852 0.1221 -0.4758 0.044 Uiso 1 1 calc R U
H37 H 0.7224 0.1222 -0.5785 0.044 Uiso 1 1 calc R U
H36 H 0.7434 0.0087 -0.5000 0.044 Uiso 1 1 calc R U
C34 C 0.68944(15) -0.00041(14) -0.29491(13) 0.0191(4) Uani 1 1 d . .
H38 H 0.7679 0.0041 -0.3255 0.023 Uiso 1 1 calc R U
C35 C 0.52317(15) -0.12476(14) -0.03961(12) 0.0189(4) Uani 1 1 d . .
H40 H 0.5854 -0.1130 0.0040 0.023 Uiso 1 1 calc R U
H42 H 0.4483 -0.0953 -0.0113 0.023 Uiso 1 1 calc R U
C36 C 0.51215(15) -0.24646(15) -0.03472(12) 0.0187(4) Uani 1 1 d . .
C37 C 0.78048(15) 0.07195(15) -0.06328(13) 0.0197(4) Uani 1 1 d . .
H46 H 0.7428 0.1106 -0.1210 0.024 Uiso 1 1 calc R U
C38 C 0.81366(15) 0.12945(15) 0.00957(13) 0.0199(4) Uani 1 1 d . .
H45 H 0.7980 0.2065 0.0014 0.024 Uiso 1 1 calc R U

loop_
_atom_site_aniso_label
_atom_site_aniso_U_11
_atom_site_aniso_U_22
_atom_site_aniso_U_33
_atom_site_aniso_U_23
_atom_site_aniso_U_13
_atom_site_aniso_U_12
O1 0.0205(6) 0.0255(7) 0.0204(6) -0.0002(5) -0.0010(5) -0.0031(5)
O2 0.0348(7) 0.0178(7) 0.0198(6) -0.0059(5) 0.0008(5) 0.0000(5)
O3 0.0248(7) 0.0244(7) 0.0172(6) 0.0008(5) -0.0049(5) -0.0005(5)
O4 0.224(3) 0.0295(11) 0.0529(13) 0.0198(9) -0.0604(17) -0.0132(14)
O5 0.144(2) 0.0263(10) 0.0493(11) -0.0211(9) -0.0084(12) 0.0146(11)
O6 0.0278(7) 0.0190(7) 0.0174(6) -0.0029(5) 0.0014(5) -0.0053(5)
O7 0.0496(9) 0.0376(9) 0.0244(7) -0.0043(6) -0.0133(7) 0.0025(7)
O8 0.0393(8) 0.0182(7) 0.0216(7) -0.0028(5) 0.0014(6) -0.0013(6)
O9 0.0215(6) 0.0252(7) 0.0170(6) 0.0010(5) -0.0027(5) -0.0004(5)
O10 0.0318(7) 0.0196(7) 0.0207(6) -0.0072(5) -0.0051(5) -0.0012(5)
O11 0.0277(7) 0.0200(7) 0.0172(6) -0.0023(5) -0.0053(5) 0.0027(5)
O12 0.0264(7) 0.0280(7) 0.0168(6) 0.0019(5) 0.0026(5) -0.0009(5)
O13 0.0376(8) 0.0216(7) 0.0335(8) 0.0030(6) -0.0135(6) 0.0004(6)
O14 0.0342(8) 0.0188(7) 0.0291(7) -0.0047(5) -0.0119(6) 0.0002(6)
C1 0.0206(10) 0.0433(13) 0.0333(11) 0.0026(9) -0.0031(8) -0.0068(9)
C2 0.0198(9) 0.0166(9) 0.0189(8) -0.0045(7) 0.0000(6) 0.0003(7)
C3 0.0244(9) 0.0160(9) 0.0151(8) -0.0044(6) -0.0031(6) 0.0026(7)
C4 0.0191(8) 0.0193(9) 0.0201(8) -0.0064(7) -0.0047(6) 0.0016(7)
C5 0.0227(9) 0.0142(8) 0.0188(8) -0.0068(7) -0.0012(7) 0.0005(7)
C6 0.0230(9) 0.0188(9) 0.0196(8) -0.0048(7) -0.0015(7) -0.0022(7)
C7 0.0180(8) 0.0181(9) 0.0185(8) -0.0035(7) -0.0042(6) 0.0003(7)
C8 0.0221(9) 0.0209(9) 0.0182(8) 0.0003(7) -0.0020(7) -0.0017(7)
C9 0.0260(9) 0.0134(9) 0.0230(9) -0.0019(7) -0.0031(7) -0.0013(7)
C10 0.0215(9) 0.0196(9) 0.0174(8) -0.0041(7) -0.0039(6) 0.0005(7)
C11 0.0572(14) 0.0192(10) 0.0265(10) -0.0076(8) 0.0034(9) 0.0018(9)
C12 0.0268(10) 0.0267(10) 0.0200(9) -0.0018(7) -0.0086(7) 0.0010(8)
C13 0.0194(8) 0.0181(9) 0.0203(8) -0.0058(7) -0.0051(6) 0.0020(7)
C14 0.0242(9) 0.0153(8) 0.0165(8) -0.0056(6) -0.0036(6) 0.0009(7)
C15 0.0250(9) 0.0210(9) 0.0177(8) -0.0044(7) -0.0048(7) -0.0004(7)
C16 0.0257(9) 0.0213(10) 0.0207(9) 0.0000(7) -0.0090(7) -0.0025(7)
C17 0.0203(9) 0.0165(9) 0.0200(8) -0.0025(7) -0.0051(7) -0.0014(7)
C18 0.0189(8) 0.0195(9) 0.0162(8) -0.0015(7) -0.0030(6) -0.0025(7)
C19 0.0332(10) 0.0208(10) 0.0213(9) -0.0015(7) -0.0009(7) -0.0079(8)
C20 0.0198(9) 0.0277(10) 0.0233(9) -0.0013(7) -0.0025(7) 0.0003(7)
C21 0.0211(9) 0.0154(9) 0.0188(8) -0.0040(7) -0.0037(7) -0.0011(7)
C22 0.0186(8) 0.0174(9) 0.0178(8) -0.0053(7) 0.0004(6) -0.0021(7)
C23 0.0222(9) 0.0144(8) 0.0162(8) -0.0050(6) -0.0010(6) -0.0016(7)
C24 0.0220(9) 0.0154(8) 0.0181(8) -0.0081(7) -0.0018(6) -0.0007(7)
C25 0.0213(9) 0.0195(9) 0.0203(8) -0.0060(7) -0.0021(7) 0.0003(7)
C26 0.0164(8) 0.0193(9) 0.0182(8) -0.0045(7) 0.0005(6) -0.0022(6)
C27 0.0189(8) 0.0159(9) 0.0208(8) -0.0026(7) 0.0004(6) -0.0005(7)
C28 0.0180(8) 0.0201(9) 0.0161(8) -0.0010(7) -0.0006(6) -0.0003(7)
C29 0.0196(8) 0.0201(9) 0.0164(8) -0.0055(7) 0.0007(6) -0.0031(7)
C30 0.0436(12) 0.0205(10) 0.0298(10) -0.0097(8) -0.0059(9) -0.0021(8)
C31 0.0329(10) 0.0207(10) 0.0223(9) 0.0021(7) -0.0049(7) 0.0054(8)
C32 0.0252(9) 0.0167(9) 0.0155(8) -0.0030(7) 0.0010(7) -0.0037(7)
C33 0.0327(11) 0.0322(11) 0.0190(9) 0.0007(8) 0.0084(8) -0.0020(8)
C34 0.0199(9) 0.0191(9) 0.0186(8) -0.0058(7) 0.0017(6) -0.0022(7)
C35 0.0232(9) 0.0187(9) 0.0152(8) -0.0042(7) -0.0013(6) -0.0006(7)
C36 0.0193(8) 0.0213(9) 0.0141(8) -0.0020(7) 0.0031(6) -0.0004(7)
C37 0.0208(9) 0.0197(9) 0.0174(8) -0.0003(7) -0.0015(6) -0.0009(7)
C38 0.0217(9) 0.0154(9) 0.0219(9) -0.0022(7) -0.0002(7) -0.0006(7)

loop_
_atom_type_symbol
_atom_type_description
_atom_type_scat_dispersion_real
_atom_type_scat_dispersion_imag
_atom_type_scat_source
C C 0.0033 0.0016 'International Tables Vol C Tables 4.2.6.8 and 6.1.1.4'
H H 0.0000 0.0000 'International Tables Vol C Tables 4.2.6.8 and 6.1.1.4'
O O 0.0106 0.0060 'International Tables Vol C Tables 4.2.6.8 and 6.1.1.4'

loop_
_geom_angle_atom_site_label_1
_geom_angle_atom_site_label_2
_geom_angle_atom_site_label_3
_geom_angle
C2 O1 C1 116.31(14)
C10 O2 C11 116.24(14)
C3 O3 C12 116.25(14)
C16 O5 H11 127(3)
C18 O6 C19 117.17(13)
H23 O7 H24 108(2)
H25 O8 H26 105.8(18)
C21 O9 C20 115.73(13)
C29 O10 C30 116.57(14)
C28 O11 C31 116.91(14)
C32 O12 C33 116.16(14)
C36 O14 H41 111.5(14)
O1 C1 H7 109.5
O1 C1 H1 109.5
H7 C1 H1 109.5
O1 C1 H8 109.5
H7 C1 H8 109.5
H1 C1 H8 109.5
O1 C2 C13 125.23(15)
O1 C2 C3 115.31(15)
C13 C2 C3 119.46(16)
O3 C3 C4 124.92(15)
O3 C3 C2 115.68(15)
C4 C3 C2 119.40(15)
C3 C4 C5 121.14(16)
C3 C4 H13 119.4
C5 C4 H13 119.4
C14 C5 C4 119.21(16)
C14 C5 C6 121.58(15)
C4 C5 C6 119.20(15)
C5 C6 C7 114.33(14)
C5 C6 H14 108.7
C7 C6 H14 108.7
C5 C6 H15 108.7
C7 C6 H15 108.7
H14 C6 H15 107.6
C8 C7 C17 118.64(16)
C8 C7 C6 121.99(15)
C17 C7 C6 119.32(15)
C7 C8 C9 121.10(16)
C7 C8 H20 119.4
C9 C8 H20 119.4
C10 C9 C8 120.35(16)
C10 C9 H21 119.8
C8 C9 H21 119.8
O2 C10 C9 125.19(16)
O2 C10 C18 115.54(15)
C9 C10 C18 119.27(16)
O2 C11 H22 109.5
O2 C11 H3 109.5
H22 C11 H3 109.5
O2 C11 H2 109.5
H22 C11 H2 109.5
H3 C11 H2 109.5
O3 C12 H5 109.5
O3 C12 H4 109.5
H5 C12 H4 109.5
O3 C12 H6 109.5
H5 C12 H6 109.5
H4 C12 H6 109.5
C2 C13 C14 121.09(16)
C2 C13 H12 119.5
C14 C13 H12 119.5
C5 C14 C13 119.67(16)
C5 C14 C15 121.66(16)
C13 C14 C15 118.65(15)
C16 C15 C14 114.31(14)
C16 C15 H9 108.7
C14 C15 H9 108.7
C16 C15 H10 108.7
C14 C15 H10 108.7
H9 C15 H10 107.6
O4 C16 O5 123.0(2)
O4 C16 C15 118.28(19)
O5 C16 C15 118.72(17)
C18 C17 C7 120.82(16)
C18 C17 H16 119.6
C7 C17 H16 119.6
O6 C18 C17 125.37(16)
O6 C18 C10 114.83(15)
C17 C18 C10 119.80(15)
O6 C19 H18 109.5
O6 C19 H19 109.5
H18 C19 H19 109.5
O6 C19 H17 109.5
H18 C19 H17 109.5
H19 C19 H17 109.5
O9 C20 H33 109.5
O9 C20 H34 109.5
H33 C20 H34 109.5
O9 C20 H27 109.5
H33 C20 H27 109.5
H34 C20 H27 109.5
O9 C21 C22 125.09(15)
O9 C21 C32 115.71(15)
C22 C21 C32 119.21(16)
C21 C22 C23 121.39(16)
C21 C22 H39 119.3
C23 C22 H39 119.3
C24 C23 C22 119.50(15)
C24 C23 C35 121.13(15)
C22 C23 C35 119.35(15)
C23 C24 C34 118.87(16)
C23 C24 C25 121.73(15)
C34 C24 C25 119.40(15)
C24 C25 C26 114.21(14)
C24 C25 H43 108.7
C26 C25 H43 108.7
C24 C25 H44 108.7
C26 C25 H44 108.7
H43 C25 H44 107.6
C37 C26 C27 118.69(16)
C37 C26 C25 122.16(15)
C27 C26 C25 119.12(15)
C28 C27 C26 120.72(16)
C28 C27 H47 119.6
C26 C27 H47 119.6
O11 C28 C27 125.09(16)
O11 C28 C29 115.17(15)
C27 C28 C29 119.74(15)
O10 C29 C38 125.16(16)
O10 C29 C28 115.09(15)
C38 C29 C28 119.75(16)
O10 C30 H29 109.5
O10 C30 H48 109.5
H29 C30 H48 109.5
O10 C30 H28 109.5
H29 C30 H28 109.5
H48 C30 H28 109.5
O11 C31 H32 109.5
O11 C31 H30 109.5
H32 C31 H30 109.5
O11 C31 H31 109.5
H32 C31 H31 109.5
H30 C31 H31 109.5
O12 C32 C34 124.87(16)
O12 C32 C21 115.62(15)
C34 C32 C21 119.50(15)
O12 C33 H35 109.5
O12 C33 H37 109.5
H35 C33 H37 109.5
O12 C33 H36 109.5
H35 C33 H36 109.5
H37 C33 H36 109.5
C32 C34 C24 121.51(16)
C32 C34 H38 119.2
C24 C34 H38 119.2
C36 C35 C23 112.63(13)
C36 C35 H40 109.1
C23 C35 H40 109.1
C36 C35 H42 109.1
C23 C35 H42 109.1
H40 C35 H42 107.8
O13 C36 O14 123.47(17)
O13 C36 C35 123.09(16)
O14 C36 C35 113.43(15)
C26 C37 C38 121.04(16)
C26 C37 H46 119.5
C38 C37 H46 119.5
C29 C38 C37 120.05(16)
C29 C38 H45 120.0
C37 C38 H45 120.0

loop_
_geom_bond_atom_site_label_1
_geom_bond_atom_site_label_2
_geom_bond_distance
O1 C2 1.372(2)
O1 C1 1.415(2)
O2 C10 1.369(2)
O2 C11 1.430(2)
O3 C3 1.366(2)
O3 C12 1.424(2)
O4 C16 1.209(3)
O5 C16 1.239(3)
O5 H11 0.86(4)
O6 C18 1.367(2)
O6 C19 1.433(2)
O7 H23 0.815(10)
O7 H24 0.816(10)
O8 H25 0.829(9)
O8 H26 0.826(9)
O9 C21 1.369(2)
O9 C20 1.422(2)
O10 C29 1.376(2)
O10 C30 1.430(2)
O11 C28 1.368(2)
O11 C31 1.428(2)
O12 C32 1.368(2)
O12 C33 1.422(2)
O13 C36 1.212(2)
O14 C36 1.318(2)
O14 H41 0.99(3)
C1 H7 0.9800
C1 H1 0.9800
C1 H8 0.9800
C2 C13 1.381(2)
C2 C3 1.405(2)
C3 C4 1.386(2)
C4 C5 1.400(2)
C4 H13 0.9500
C5 C14 1.389(2)
C5 C6 1.516(2)
C6 C7 1.522(2)
C6 H14 0.9900
C6 H15 0.9900
C7 C8 1.380(2)
C7 C17 1.404(2)
C8 C9 1.394(3)
C8 H20 0.9500
C9 C10 1.381(2)
C9 H21 0.9500
C10 C18 1.410(2)
C11 H22 0.9800
C11 H3 0.9800
C11 H2 0.9800
C12 H5 0.9800
C12 H4 0.9800
C12 H6 0.9800
C13 C14 1.399(2)
C13 H12 0.9500
C14 C15 1.510(2)
C15 C16 1.505(3)
C15 H9 0.9900
C15 H10 0.9900
C17 C18 1.385(2)
C17 H16 0.9500
C19 H18 0.9800
C19 H19 0.9800
C19 H17 0.9800
C20 H33 0.9800
C20 H34 0.9800
C20 H27 0.9800
C21 C22 1.384(2)
C21 C32 1.403(2)
C22 C23 1.398(2)
C22 H39 0.9500
C23 C24 1.393(2)
C23 C35 1.518(2)
C24 C34 1.403(2)
C24 C25 1.510(2)
C25 C26 1.527(2)
C25 H43 0.9900
C25 H44 0.9900
C26 C37 1.383(2)
C26 C27 1.399(2)
C27 C28 1.389(2)
C27 H47 0.9500
C28 C29 1.403(2)
C29 C38 1.377(2)
C30 H29 0.9800
C30 H48 0.9800
C30 H28 0.9800
C31 H32 0.9800
C31 H30 0.9800
C31 H31 0.9800
C32 C34 1.381(2)
C33 H35 0.9800
C33 H37 0.9800
C33 H36 0.9800
C34 H38 0.9500
C35 C36 1.505(2)
C35 H40 0.9900
C35 H42 0.9900
C37 C38 1.397(2)
C37 H46 0.9500
C38 H45 0.9500
